data_2009576
loop_
_publ_author_name
'Orama, O.'
'Koskinen, J.T.'

_publ_section_title
;
 Ethyldiphenylphosphine oxide, (C~6~H~5~)~2~(C~2~H~5~)PO
;
_journal_issue 4
_journal_name_full 'Acta Crystallographica Section C'
_journal_page_first 608
_journal_page_last 609
_journal_paper_doi 10.1107/S0108270193009722
_journal_volume 50
_journal_year 1994
_chemical_formula_sum 'C14 H15 O P'
_chemical_formula_weight 230.2
_space_group_IT_number 14
_space_group_name_Hall '-P 2yn'
_space_group_name_H-M_alt 'P 1 21/n 1'
_symmetry_cell_setting monoclinic
_symmetry_space_group_name_Hall '-P 2yn'
_symmetry_space_group_name_H-M 'P 1 21/n 1'
_atom_type_scat_source IntTabIV
_cell_angle_alpha 90
_cell_angle_beta 106.48(5)
_cell_angle_gamma 90
_cell_formula_units_Z 4
_cell_length_a 8.526(3)
_cell_length_b 10.856(4)
_cell_length_c 14.448(4)
_cell_measurement_reflns_used 18
_cell_measurement_temperature 293
_cell_measurement_theta_max 14
_cell_measurement_theta_min 7
_cell_volume 1282.3(8)
_diffrn_measurement_device 'Nicolet P3F'
_diffrn_measurement_method \w
_diffrn_radiation_type MoK\a
_diffrn_radiation_wavelength 0.71069
_diffrn_reflns_av_R_equivalents 0.022
_diffrn_reflns_limit_h_max 9
_diffrn_reflns_limit_h_min 0
_diffrn_reflns_limit_k_max 12
_diffrn_reflns_limit_k_min 0
_diffrn_reflns_limit_l_max 15
_diffrn_reflns_limit_l_min -16
_diffrn_reflns_number 2166
_diffrn_reflns_theta_max 24
_diffrn_standards_decay_% 2
_diffrn_standards_interval_count 98
_diffrn_standards_number 2
_exptl_absorpt_coefficient_mu 0.191
_exptl_absorpt_correction_type none
_exptl_crystal_colour Colorless
_exptl_crystal_density_diffrn 1.193
_exptl_crystal_description Plates
_exptl_crystal_size_max 0.45
_exptl_crystal_size_mid 0.40
_exptl_crystal_size_min 0.20
_refine_diff_density_max 0.25
_refine_diff_density_min -0.23
_refine_ls_extinction_method none
_refine_ls_goodness_of_fit_obs 1.61
_refine_ls_hydrogen_treatment ' Riding model, C-H 0.96\%A, fixed isotropic U = 0.08\%A^2^'
_refine_ls_number_parameters 145
_refine_ls_number_reflns 1600
_refine_ls_R_factor_obs 0.039
_refine_ls_shift/esd_max 0.018
_refine_ls_structure_factor_coef F
_refine_ls_weighting_details 'w = 1/[\s^2^(F) + 0.0002F^2^]'
_refine_ls_weighting_scheme calc
_refine_ls_wR_factor_obs 0.043
_reflns_number_observed 1600
_reflns_number_total 2017
_reflns_observed_criterion I>4\s(I)
_cod_data_source_file ab1090.cif
_cod_data_source_block ab1090_structure_1_of_1
_cod_depositor_comments
;
The following automatic conversions were performed:

'_refine_ls_weighting_scheme' value 'w = 1/[\s^2^(F) + 0.0002F^2^]'
was changed to 'calc'. New tag '_refine_ls_weighting_details' was
created. The value of the new tag was set to 'w = 1/[\s^2^(F) +
0.0002F^2^]'.

Automatic conversion script
Id: cif_fix_values 3143 2015-03-26 13:38:13Z robertas 
;
_cod_original_cell_volume 1282.0(10)
_cod_original_sg_symbol_H-M 'P 21/n'
_cod_original_formula_sum 'C14 H15 O1 P1'
_cod_database_code 2009576

loop_
_space_group_symop_id
_space_group_symop_operation_xyz
1 x,y,z
2 -x+1/2,y+1/2,-z+1/2
3 -x,-y,-z
4 x+1/2,-y+1/2,z+1/2

loop_
_atom_site_label
_atom_site_fract_x
_atom_site_fract_y
_atom_site_fract_z
_atom_site_U_iso_or_equiv
P(1) .17150(10) .17680(10) .22070(10) .0370(10)
O(1) .1395(2) .04370(10) .22980(10) .0540(10)
C(1) .3326(3) .2377(2) .3187(2) .0480(10)
C(2) .3015(4) .2205(3) .4164(2) .0760(10)
C(11) -.0085(3) .2680(2) .2118(2) .0340(10)
C(12) -.0032(3) .3912(2) .2362(2) .0470(10)
C(13) -.1464(3) .4558(2) .2265(2) .0580(10)
C(14) -.2959(3) .3988(3) .1923(2) .0560(10)
C(15) -.3023(3) .2775(3) .1664(2) .0560(10)
C(16) -.1594(3) .2117(2) .1764(2) .0450(10)
C(21) .2283(3) .2101(2) .1125(2) .0400(10)
C(22) .2385(4) .1140(3) .0514(2) .0690(10)
C(23) .2809(5) .1372(3) -.0322(2) .093(2)
C(24) .3094(4) .2543(3) -.0563(2) .0760(10)
C(25) .2991(3) .3496(3) .0027(2) .0620(10)
C(26) .2594(3) .3283(2) .0873(2) .0490(10)
H(1B) .3447 .3240 .3079 ?
H(1C) .4335 .1979 .3194 ?
H(2A) .3914 .2548 .4656 ?
H(2B) .2023 .2619 .4169 ?
H(2C) .2919 .1343 .4285 ?
H(12A) .1004 .4322 .2593 ?
H(13A) -.1418 .5413 .2440 ?
H(14A) -.3951 .4438 .1866 ?
H(15A) -.4063 .2377 .1412 ?
H(16A) -.1649 .1263 .1587 ?
H(22A) .2154 .0313 .0670 ?
H(23A) .2915 .0703 -.0734 ?
H(24A) .3370 .2698 -.1152 ?
H(25A) .3187 .4322 -.0150 ?
H(26A) .2537 .3959 .1291 ?

loop_
_geom_angle_atom_site_label_1
_geom_angle_atom_site_label_2
_geom_angle_atom_site_label_3
_geom_angle
_geom_angle_publ_flag
O(1) P(1) C(1) 114.10(10) yes
C(1) P(1) C(11) 107.50(10) yes
C(11) P(1) C(21) 105.20(10) yes
P(1) C(1) C(2) 113.0(2) yes
O(1) P(1) C(11) 111.60(10) yes
O(1) P(1) C(21) 111.90(10) yes
C(1) P(1) C(21) 106.10(10) yes

loop_
_geom_bond_atom_site_label_1
_geom_bond_atom_site_label_2
_geom_bond_distance
_geom_bond_publ_flag
P(1) O(1) 1.484(2) yes
P(1) C(11) 1.800(2) yes
C(1) C(2) 1.520(4) yes
P(1) C(1) 1.796(2) yes
P(1) C(21) 1.800(3) yes
C(11) C(16) 1.384(3) yes
C(21) C(26) 1.380(3) no
C(23) C(24) 1.358(5) no
C(25) C(26) 1.377(4) no
C(11) C(12) 1.381(3) no
C(12) C(13) 1.381(4) no
C(14) C(15) 1.367(4) no
C(21) C(22) 1.384(4) no
C(22) C(23) 1.378(5) no
C(24) C(25) 1.359(5) no
